data_1558924
loop_
_publ_author_name
'Spence, Rupert E. v. H.'
'Buchwald, Stephen L.'
'Richardson, John F.'

_publ_section_title
;
 The Unexpected Formation of
 3,4,7,8-Tetramethyl-1,2,5,6-tetrahydrodicyclobuta[a,e]cyclooctene from a
 Zirconacyclopentadiene
;
_journal_name_full 'Acta Chemica Scandinavica'
_journal_page_first 326
_journal_page_last 329
_journal_paper_doi 10.3891/acta.chem.scand.47-0326
_journal_volume 47
_journal_year 1993
_chemical_formula_sum 'C16 H20'
_chemical_formula_weight 212.34
_chemical_name_common
;
3,4,7,8-Tetramethyl-1,2,5,6-tetrahydrodicyclobuta[a,e]cyclooctene
;
_space_group_IT_number 14
_space_group_name_Hall '-P 2yn'
_space_group_name_H-M_alt 'P 1 21/n 1'
_symmetry_cell_setting monoclinic
_symmetry_Int_Tables_number 14
_symmetry_space_group_name_Hall '-P 2yn'
_symmetry_space_group_name_H-M 'P 1 21/n 1'
_cell_angle_alpha 90.
_cell_angle_beta 108.98(2)
_cell_angle_gamma 90.
_cell_formula_units_Z 4
_cell_length_a 12.588(2)
_cell_length_b 7.843(1)
_cell_length_c 13.804(2)
_cell_volume 1288.7(4)
_diffrn_ambient_temperature 296
_diffrn_radiation_probe x-ray
_diffrn_radiation_type MoK\a
_diffrn_radiation_wavelength 0.71073
_exptl_absorpt_coefficient_mu 0.06
_exptl_crystal_density_diffrn 1.09
_exptl_crystal_F_000 464
_refine_ls_goodness_of_fit_ref 1.13
_refine_ls_number_parameters 206
_refine_ls_number_reflns 1399
_refine_ls_R_factor_gt 0.046
_refine_ls_wR_factor_gt 0.043
_cod_data_source_file Acta-Chem-Scand-1993-47-326.cif
_cod_data_source_block 1
_cod_original_sg_symbol_H-M 'P 21/n'
_cod_database_code 1558924

loop_
_space_group_symop_id
_space_group_symop_operation_xyz
1 x,y,z
2 1/2-x,1/2+y,1/2-z
3 -x,-y,-z
4 1/2+x,1/2-y,1/2+z

loop_
_atom_site_label
_atom_site_type_symbol
_atom_site_thermal_displace_type
_atom_site_fract_x
_atom_site_fract_y
_atom_site_fract_z
_atom_site_occupancy
_atom_site_U_iso_or_equiv
_atom_site_calc_flag
_atom_site_refinement_flags
_atom_site_disorder_assembly
_atom_site_disorder_group
C1 C Uiso 0.4870(2) 0.3155(3) 0.6263(2) 1.000 0.0417(8) . . . .
C2 C Uiso 0.4715(2) 0.4649(3) 0.6669(2) 1.000 0.0418(6) . . . .
C3 C Uiso 0.3845(2) 0.5420(3) 0.7030(2) 1.000 0.0423(8) . . . .
C4 C Uiso 0.2758(2) 0.5397(3) 0.6471(2) 1.000 0.0434(6) . . . .
C5 C Uiso 0.2345(2) 0.4568(3) 0.5460(2) 1.000 0.0418(8) . . . .
C6 C Uiso 0.2494(2) 0.3061(3) 0.5063(2) 1.000 0.0436(8) . . . .
C7 C Uiso 0.3154(2) 0.1508(4) 0.5430(2) 1.000 0.0456(8) . . . .
C8 C Uiso 0.4243(2) 0.1547(3) 0.5984(2) 1.000 0.0436(6) . . . .
C9 C Uiso 0.6029(2) 0.3620(4) 0.6235(2) 1.000 0.0542(9) . . . .
C10 C Uiso 0.5856(2) 0.5349(4) 0.6710(2) 1.000 0.0562(9) . . . .
C11 C Uiso 0.4289(2) 0.6270(4) 0.8057(2) 1.000 0.0637(9) . . . .
C12 C Uiso 0.1858(2) 0.6241(4) 0.6797(2) 1.000 0.0669(9) . . . .
C13 C Uiso 0.1460(2) 0.5169(4) 0.4478(2) 1.000 0.0575(9) . . . .
C14 C Uiso 0.1630(2) 0.3421(4) 0.4025(2) 1.000 0.0616(9) . . . .
C15 C Uiso 0.2509(3) -0.0123(4) 0.5092(2) 1.000 0.0717(10) . . . .
C16 C Uiso 0.4938(3) -0.0034(4) 0.6333(2) 1.000 0.0627(9) . . . .

loop_
_atom_type_symbol
_atom_type_description
_atom_type_scat_dispersion_real
_atom_type_scat_dispersion_imag
_atom_type_scat_source
C C 0.0033 0.0016 ' International Tables Vol C Tables 4.2.6.8 and 6.1.1.4'

loop_
_geom_angle_atom_site_label_1
_geom_angle_atom_site_label_2
_geom_angle_atom_site_label_3
_geom_angle
_geom_angle_site_symmetry_1
_geom_angle_site_symmetry_2
_geom_angle_site_symmetry_3
_geom_angle_publ_flag
C2 C1 C8 136.1(3) . . . no
C2 C1 C9 94.2(2) . . . no
C8 C1 C9 129.7(2) . . . no
C1 C2 C3 136.6(2) . . . no
C1 C2 C10 93.8(2) . . . no
C3 C2 C10 129.5(2) . . . no
C2 C3 C4 122.3(2) . . . no
C2 C3 C11 114.4(2) . . . no
C4 C3 C11 123.3(2) . . . no
C3 C4 C5 122.2(2) . . . no
C3 C4 C12 123.5(2) . . . no
C5 C4 C12 114.2(2) . . . no
C4 C5 C6 136.3(2) . . . no
C4 C5 C13 129.6(2) . . . no
C6 C5 C13 93.9(2) . . . no
C5 C6 C7 136.8(3) . . . no
C5 C6 C14 94.0(2) . . . no
C7 C6 C14 129.2(2) . . . no
C6 C7 C8 122.6(3) . . . no
C6 C7 C15 114.2(2) . . . no
C8 C7 C15 123.1(3) . . . no
C1 C8 C7 122.2(2) . . . no
C1 C8 C16 114.6(2) . . . no
C7 C8 C16 123.1(3) . . . no
C1 C9 C10 86.0(2) . . . no
C2 C10 C9 86.0(2) . . . no
C5 C13 C14 85.9(2) . . . no
C6 C14 C13 86.23(19) . . . no

loop_
_geom_bond_atom_site_label_1
_geom_bond_atom_site_label_2
_geom_bond_distance
_geom_bond_site_symmetry_1
_geom_bond_site_symmetry_2
_geom_bond_publ_flag
C1 C2 1.340(3) . . no
C1 C8 1.471(3) . . no
C1 C9 1.517(4) . . no
C2 C3 1.473(4) . . no
C2 C10 1.521(4) . . no
C3 C4 1.335(4) . . no
C3 C11 1.500(4) . . no
C4 C5 1.473(4) . . no
C4 C12 1.502(4) . . no
C5 C6 1.341(3) . . no
C5 C13 1.523(4) . . no
C6 C7 1.469(4) . . no
C6 C14 1.517(4) . . no
C7 C8 1.335(4) . . no
C7 C15 1.506(4) . . no
C8 C16 1.504(4) . . no
C9 C10 1.552(4) . . no
C13 C14 1.550(4) . . no

loop_
_geom_torsion_atom_site_label_1
_geom_torsion_atom_site_label_2
_geom_torsion_atom_site_label_3
_geom_torsion_atom_site_label_4
_geom_torsion
_geom_torsion_site_symmetry_1
_geom_torsion_site_symmetry_2
_geom_torsion_site_symmetry_3
_geom_torsion_site_symmetry_4
_geom_torsion_publ_flag
C8 C1 C2 C3 -0.4(6) . . . . no
C8 C1 C2 C10 176.1(3) . . . . no
C9 C1 C2 C3 -176.7(3) . . . . no
C9 C1 C2 C10 -0.3(2) . . . . no
C2 C1 C8 C7 48.8(5) . . . . no
C2 C1 C8 C16 -133.7(3) . . . . no
C9 C1 C8 C7 -135.9(3) . . . . no
C9 C1 C8 C16 41.6(4) . . . . no
C2 C1 C9 C10 0.3(2) . . . . no
C8 C1 C9 C10 -176.5(3) . . . . no
C1 C2 C3 C4 -49.2(5) . . . . no
C1 C2 C3 C11 132.6(3) . . . . no
C10 C2 C3 C4 135.4(3) . . . . no
C10 C2 C3 C11 -42.9(4) . . . . no
C1 C2 C10 C9 0.3(2) . . . . no
C3 C2 C10 C9 177.1(3) . . . . no
C2 C3 C4 C5 1.3(4) . . . . no
C2 C3 C4 C12 -177.1(2) . . . . no
C11 C3 C4 C5 179.4(2) . . . . no
C11 C3 C4 C12 1.0(4) . . . . no
C3 C4 C5 C6 48.0(5) . . . . no
C3 C4 C5 C13 -138.2(3) . . . . no
C12 C4 C5 C6 -133.5(3) . . . . no
C12 C4 C5 C13 40.3(4) . . . . no
C4 C5 C6 C7 -1.4(6) . . . . no
C4 C5 C6 C14 174.8(3) . . . . no
C13 C5 C6 C7 -176.6(3) . . . . no
C13 C5 C6 C14 -0.3(2) . . . . no
C4 C5 C13 C14 -175.3(3) . . . . no
C6 C5 C13 C14 0.3(2) . . . . no
C5 C6 C7 C8 -47.1(5) . . . . no
C5 C6 C7 C15 135.2(3) . . . . no
C14 C6 C7 C8 137.7(3) . . . . no
C14 C6 C7 C15 -39.9(4) . . . . no
C5 C6 C14 C13 0.3(2) . . . . no
C7 C6 C14 C13 177.0(3) . . . . no
C6 C7 C8 C1 -0.5(4) . . . . no
C6 C7 C8 C16 -177.8(3) . . . . no
C15 C7 C8 C1 176.9(3) . . . . no
C15 C7 C8 C16 -0.3(4) . . . . no
C1 C9 C10 C2 -0.22(18) . . . . no
C5 C13 C14 C6 -0.29(19) . . . . no
